data_4508421
loop_
_publ_author_name
'Qian, Jun'
'Hu, Jingchun'
'Zhang, Jinfang'
'Yoshikawa, Hirofumi'
'Awaga, Kunio'
'Zhang, Chi'

_publ_section_title
;
 Solvent-Induced Assembly of Octacyanometalates-Based Coordination
 Polymers with Uniqueafm1 Topology and Magnetic Properties
;
_journal_issue 12
_journal_name_full 'Crystal Growth &amp; Design'
_journal_page_first 5211
_journal_paper_doi 10.1021/cg400909b
_journal_volume 13
_journal_year 2013
_chemical_formula_sum 'C32 H56 Cl Mn2 N16 O12 W'
_chemical_formula_weight 1186.10
_chemical_name_systematic
; 
 ? 
;
_space_group_IT_number 84
_symmetry_cell_setting tetragonal
_symmetry_space_group_name_Hall '-P 4c'
_symmetry_space_group_name_H-M 'P 42/m'
_atom_sites_solution_hydrogens geom
_atom_sites_solution_primary direct
_atom_sites_solution_secondary difmap
_audit_creation_method SHELXL-97
_cell_angle_alpha 90.00
_cell_angle_beta 90.00
_cell_angle_gamma 90.00
_cell_formula_units_Z 2
_cell_length_a 12.429(3)
_cell_length_b 12.429(3)
_cell_length_c 16.976(3)
_cell_measurement_temperature 293(2)
_cell_measurement_theta_max 25.00
_cell_measurement_theta_min 3.34
_cell_volume 2622.5(10)
_computing_cell_refinement 'CrystalClear (Rigaku Corp., 2000)'
_computing_data_collection 'CrystalClear (Rigaku Corp., 2000)'
_computing_data_reduction 'CrystalClear (Rigaku Corp., 2000)'
_computing_molecular_graphics SHELXTL
_computing_publication_material SHELXTL
_computing_structure_refinement 'SHELXL-97 (Sheldrick, 1997)'
_computing_structure_solution 'SHELXS-97 (Sheldrick, 1990)'
_diffrn_ambient_temperature 293(2)
_diffrn_measured_fraction_theta_full 0.969
_diffrn_measured_fraction_theta_max 0.969
_diffrn_measurement_device_type 'CCD area detector'
_diffrn_measurement_method 'CCD area detector'
_diffrn_radiation_monochromator graphite
_diffrn_radiation_source 'fine-focus sealed tube'
_diffrn_radiation_type MoK\a
_diffrn_radiation_wavelength 0.71073
_diffrn_reflns_av_R_equivalents 0.0186
_diffrn_reflns_av_sigmaI/netI 0.0283
_diffrn_reflns_limit_h_max 14
_diffrn_reflns_limit_h_min -10
_diffrn_reflns_limit_k_max 9
_diffrn_reflns_limit_k_min -14
_diffrn_reflns_limit_l_max 13
_diffrn_reflns_limit_l_min -20
_diffrn_reflns_number 5460
_diffrn_reflns_theta_full 25.00
_diffrn_reflns_theta_max 25.00
_diffrn_reflns_theta_min 3.34
_exptl_absorpt_coefficient_mu 2.778
_exptl_absorpt_correction_T_max 0.574
_exptl_absorpt_correction_T_min 0.439
_exptl_absorpt_correction_type multi-scan
_exptl_absorpt_process_details 'SADABS(Bruker, 2002)'
_exptl_crystal_colour yellow
_exptl_crystal_density_diffrn 1.502
_exptl_crystal_density_method 'not measured'
_exptl_crystal_description block
_exptl_crystal_F_000 1194
_exptl_crystal_size_max 0.3
_exptl_crystal_size_mid 0.25
_exptl_crystal_size_min 0.2
_refine_diff_density_max 0.692
_refine_diff_density_min -0.525
_refine_diff_density_rms 0.067
_refine_ls_extinction_method none
_refine_ls_goodness_of_fit_ref 1.050
_refine_ls_hydrogen_treatment mixed
_refine_ls_matrix_type full
_refine_ls_number_parameters 161
_refine_ls_number_reflns 2314
_refine_ls_number_restraints 72
_refine_ls_restrained_S_all 1.100
_refine_ls_R_factor_all 0.0275
_refine_ls_R_factor_gt 0.0235
_refine_ls_shift/su_max 0.001
_refine_ls_shift/su_mean 0.000
_refine_ls_structure_factor_coef Fsqd
_refine_ls_weighting_details 'calc w=1/[\s^2^(Fo^2^)+(0.0289P)^2^+1.1237P] where P=(Fo^2^+2Fc^2^)/3'
_refine_ls_weighting_scheme calc
_refine_ls_wR_factor_gt 0.0558
_refine_ls_wR_factor_ref 0.0577
_reflns_number_gt 2083
_reflns_number_total 2314
_reflns_threshold_expression >2sigma(I)
_cod_data_source_file cg400909b_si_003.cif
_cod_data_source_block 3
_cod_original_sg_symbol_H-M ' P 42/m'
_cod_database_code 4508421

loop_
_symmetry_equiv_pos_as_xyz
'x, y, z'
'-y, x, z+1/2'
'-x, -y, z'
'y, -x, z+1/2'
'-x, -y, -z'
'y, -x, -z-1/2'
'x, y, -z'
'-y, x, -z-1/2'

loop_
_atom_site_label
_atom_site_type_symbol
_atom_site_fract_x
_atom_site_fract_y
_atom_site_fract_z
_atom_site_U_iso_or_equiv
_atom_site_adp_type
_atom_site_occupancy
_atom_site_symmetry_multiplicity
_atom_site_calc_flag
_atom_site_refinement_flags
W1 W 0.0000 0.0000 0.2500 0.01984(10) Uani 1 4 d S
Mn1 Mn 0.27026(5) 0.00756(5) 0.0000 0.02362(15) Uani 1 2 d S
O1 O 0.37476(15) 0.06926(17) 0.09187(12) 0.0350(5) Uani 1 1 d .
O2 O 0.1945(2) 0.1673(2) 0.0000 0.0356(7) Uani 1 2 d S
O3 O 0.3319(2) -0.1518(2) 0.0000 0.0355(7) Uani 1 2 d S
N1 N 0.15090(19) -0.03786(19) 0.09216(15) 0.0303(6) Uani 1 1 d .
N2 N -0.0598(2) -0.2475(2) 0.19266(16) 0.0413(7) Uani 1 1 d .
N3 N 0.0535(3) 0.2821(3) 0.0000 0.0394(9) Uani 1 2 d S
N4 N 0.4006(2) 0.1559(2) 0.20801(17) 0.0401(7) Uani 1 1 d .
N5 N 0.4517(3) -0.2884(3) 0.0000 0.0452(11) Uani 1 2 d S
C1 C 0.0980(2) -0.0267(2) 0.14683(17) 0.0258(6) Uani 1 1 d U
C2 C -0.0395(2) -0.1617(2) 0.21278(18) 0.0281(6) Uani 1 1 d U
C3 C 0.0961(3) 0.1867(3) 0.0000 0.0296(9) Uani 1 2 d SU
H3 H 0.0494 0.1282 0.0000 0.035 Uiso 1 2 calc SR
C4 C 0.4255(3) -0.1868(3) 0.0000 0.0348(10) Uani 1 2 d SU
H4 H 0.4811 -0.1367 0.0000 0.042 Uiso 1 2 calc SR
C5 C 0.3407(3) 0.1179(2) 0.15063(19) 0.0343(7) Uani 1 1 d U
H5A H 0.2667 0.1284 0.1543 0.041 Uiso 1 1 calc R
C6 C 0.3696(5) -0.3720(5) 0.0000 0.101(3) Uani 1 2 d SU
H6A H 0.2996 -0.3393 0.0000 0.151 Uiso 1 2 calc SR
H6B H 0.3776 -0.4159 0.0462 0.151 Uiso 0.50 1 calc PR
H6C H 0.3776 -0.4159 -0.0462 0.151 Uiso 0.50 1 calc PR
C7 C 0.1224(5) 0.3760(4) 0.0000 0.099(3) Uani 1 2 d SU
H7A H 0.1964 0.3536 0.0000 0.149 Uiso 1 2 calc SR
H7B H 0.1083 0.4183 0.0462 0.149 Uiso 0.50 1 calc PR
H7C H 0.1083 0.4183 -0.0462 0.149 Uiso 0.50 1 calc PR
C8 C 0.5172(3) 0.1466(4) 0.2069(3) 0.0685(12) Uani 1 1 d U
H8A H 0.5394 0.1113 0.1592 0.103 Uiso 1 1 calc R
H8B H 0.5406 0.1052 0.2515 0.103 Uiso 1 1 calc R
H8C H 0.5488 0.2170 0.2092 0.103 Uiso 1 1 calc R
C9 C 0.3511(4) 0.2077(3) 0.2762(3) 0.0602(11) Uani 1 1 d U
H9A H 0.2743 0.2075 0.2702 0.090 Uiso 1 1 calc R
H9B H 0.3763 0.2805 0.2802 0.090 Uiso 1 1 calc R
H9C H 0.3703 0.1690 0.3232 0.090 Uiso 1 1 calc R
C10 C -0.0610(4) 0.2994(4) 0.0000 0.0509(13) Uani 1 2 d SU
H10A H -0.0973 0.2313 0.0000 0.076 Uiso 1 2 calc SR
H10B H -0.0810 0.3393 -0.0462 0.076 Uiso 0.50 1 calc PR
H10C H -0.0810 0.3393 0.0462 0.076 Uiso 0.50 1 calc PR
C11 C 0.5626(4) -0.3245(4) 0.0000 0.0631(17) Uani 1 2 d SU
H11A H 0.6096 -0.2632 0.0000 0.095 Uiso 1 2 calc SR
H11B H 0.5758 -0.3671 -0.0462 0.095 Uiso 0.50 1 calc PR
H11C H 0.5758 -0.3671 0.0462 0.095 Uiso 0.50 1 calc PR
Cl1 Cl 0.5000 0.5000 0.2500 0.0776(8) Uani 1 4 d S
O4 O 0.4199(4) 0.4534(3) 0.2010(3) 0.1319(17) Uani 1 1 d .

loop_
_atom_site_aniso_label
_atom_site_aniso_U_11
_atom_site_aniso_U_22
_atom_site_aniso_U_33
_atom_site_aniso_U_23
_atom_site_aniso_U_13
_atom_site_aniso_U_12
W1 0.02083(11) 0.02083(11) 0.01786(14) 0.000 0.000 0.000
Mn1 0.0210(3) 0.0256(3) 0.0242(3) 0.000 0.000 0.0031(2)
O1 0.0269(11) 0.0418(12) 0.0362(12) -0.0046(10) -0.0046(10) 0.0013(9)
O2 0.0318(17) 0.0283(16) 0.0467(19) 0.000 0.000 0.0077(13)
O3 0.0321(17) 0.0272(16) 0.0473(19) 0.000 0.000 0.0087(13)
N1 0.0297(13) 0.0332(14) 0.0280(14) -0.0008(12) 0.0002(12) 0.0017(10)
N2 0.0567(18) 0.0288(15) 0.0382(17) -0.0012(13) -0.0014(14) -0.0062(13)
N3 0.045(2) 0.031(2) 0.042(2) 0.000 0.000 0.0101(17)
N4 0.0431(16) 0.0372(15) 0.0400(17) -0.0079(13) -0.0065(14) -0.0026(12)
N5 0.026(2) 0.028(2) 0.081(3) 0.000 0.000 0.0052(16)
C1 0.0281(12) 0.0238(12) 0.0255(12) -0.0001(11) -0.0024(11) 0.0000(10)
C2 0.0349(15) 0.0251(15) 0.0242(14) 0.0025(12) -0.0008(13) 0.0014(12)
C3 0.034(2) 0.0259(18) 0.0284(19) 0.000 0.000 0.0025(16)
C4 0.027(2) 0.028(2) 0.050(3) 0.000 0.000 -0.0015(19)
C5 0.0315(15) 0.0325(15) 0.0389(17) -0.0006(14) -0.0019(14) -0.0032(12)
C6 0.051(4) 0.040(3) 0.212(9) 0.000 0.000 0.000(3)
C7 0.065(4) 0.029(3) 0.203(8) 0.000 0.000 0.002(3)
C8 0.049(2) 0.080(3) 0.076(3) -0.025(3) -0.026(2) 0.005(2)
C9 0.071(3) 0.060(3) 0.050(2) -0.020(2) 0.000(2) -0.016(2)
C10 0.048(3) 0.048(3) 0.057(3) 0.000 0.000 0.013(2)
C11 0.037(3) 0.038(3) 0.114(5) 0.000 0.000 0.015(2)
Cl1 0.0508(8) 0.0508(8) 0.131(3) 0.000 0.000 0.000
O4 0.132(4) 0.112(3) 0.151(5) -0.024(3) -0.027(3) -0.002(3)

loop_
_atom_type_symbol
_atom_type_description
_atom_type_scat_dispersion_real
_atom_type_scat_dispersion_imag
_atom_type_scat_source
C C 0.0033 0.0016 'International Tables Vol C Tables 4.2.6.8 and 6.1.1.4'
Cl Cl 0.1484 0.1585 'International Tables Vol C Tables 4.2.6.8 and 6.1.1.4'
Mn Mn 0.3368 0.7283 'International Tables Vol C Tables 4.2.6.8 and 6.1.1.4'
N N 0.0061 0.0033 'International Tables Vol C Tables 4.2.6.8 and 6.1.1.4'
O O 0.0106 0.0060 'International Tables Vol C Tables 4.2.6.8 and 6.1.1.4'
W W -0.8490 6.8722 'International Tables Vol C Tables 4.2.6.8 and 6.1.1.4'
H H 0.0000 0.0000 'International Tables Vol C Tables 4.2.6.8 and 6.1.1.4'

loop_
_geom_angle_atom_site_label_1
_geom_angle_atom_site_label_2
_geom_angle_atom_site_label_3
_geom_angle
_geom_angle_site_symmetry_1
_geom_angle_site_symmetry_3
C1 W1 C1 131.16(9) 8_556 3
C1 W1 C1 131.16(9) 8_556 .
C1 W1 C1 71.56(15) 3 .
C1 W1 C1 71.56(15) 8_556 6_556
C1 W1 C1 131.16(9) 3 6_556
C1 W1 C1 131.16(9) . 6_556
C1 W1 C2 75.42(11) 8_556 8_556
C1 W1 C2 142.75(11) 3 8_556
C1 W1 C2 71.22(11) . 8_556
C1 W1 C2 77.16(10) 6_556 8_556
C1 W1 C2 142.75(11) 8_556 .
C1 W1 C2 77.16(10) 3 .
C1 W1 C2 75.42(11) . .
C1 W1 C2 71.22(11) 6_556 .
C2 W1 C2 94.89(4) 8_556 .
C1 W1 C2 71.22(11) 8_556 3
C1 W1 C2 75.42(11) 3 3
C1 W1 C2 77.16(10) . 3
C1 W1 C2 142.75(11) 6_556 3
C2 W1 C2 94.89(4) 8_556 3
C2 W1 C2 146.03(16) . 3
C1 W1 C2 77.16(10) 8_556 6_556
C1 W1 C2 71.22(11) 3 6_556
C1 W1 C2 142.75(11) . 6_556
C1 W1 C2 75.42(11) 6_556 6_556
C2 W1 C2 146.03(16) 8_556 6_556
C2 W1 C2 94.89(4) . 6_556
C2 W1 C2 94.89(4) 3 6_556
O3 Mn1 O1 96.53(8) . .
O3 Mn1 O1 96.53(8) . 7
O1 Mn1 O1 91.91(11) . 7
O3 Mn1 O2 175.77(11) . .
O1 Mn1 O2 86.39(8) . .
O1 Mn1 O2 86.39(8) 7 .
O3 Mn1 N1 90.21(9) . 7
O1 Mn1 N1 173.03(8) . 7
O1 Mn1 N1 89.05(8) 7 7
O2 Mn1 N1 86.77(8) . 7
O3 Mn1 N1 90.21(9) . .
O1 Mn1 N1 89.05(8) . .
O1 Mn1 N1 173.03(8) 7 .
O2 Mn1 N1 86.77(8) . .
N1 Mn1 N1 89.17(12) 7 .
C5 O1 Mn1 123.06(19) . .
C3 O2 Mn1 126.5(3) . .
C4 O3 Mn1 131.6(3) . .
C1 N1 Mn1 156.9(2) . .
C3 N3 C10 122.6(4) . .
C3 N3 C7 119.7(4) . .
C10 N3 C7 117.7(4) . .
C5 N4 C8 121.8(3) . .
C5 N4 C9 120.5(3) . .
C8 N4 C9 117.7(3) . .
C4 N5 C11 122.5(4) . .
C4 N5 C6 121.1(4) . .
C11 N5 C6 116.5(4) . .
N1 C1 W1 178.1(2) . .
N2 C2 W1 179.5(3) . .
O2 C3 N3 125.2(4) . .
O2 C3 H3 117.4 . .
N3 C3 H3 117.4 . .
O3 C4 N5 125.0(4) . .
O3 C4 H4 117.5 . .
N5 C4 H4 117.5 . .
O1 C5 N4 125.3(3) . .
O1 C5 H5A 117.4 . .
N4 C5 H5A 117.4 . .
N5 C6 H6A 109.5 . .
N5 C6 H6B 109.5 . .
H6A C6 H6B 109.5 . .
N5 C6 H6C 109.5 . .
H6A C6 H6C 109.5 . .
H6B C6 H6C 109.5 . .
N3 C7 H7A 109.5 . .
N3 C7 H7B 109.5 . .
H7A C7 H7B 109.5 . .
N3 C7 H7C 109.5 . .
H7A C7 H7C 109.5 . .
H7B C7 H7C 109.5 . .
N4 C8 H8A 109.5 . .
N4 C8 H8B 109.5 . .
H8A C8 H8B 109.5 . .
N4 C8 H8C 109.5 . .
H8A C8 H8C 109.5 . .
H8B C8 H8C 109.5 . .
N4 C9 H9A 109.5 . .
N4 C9 H9B 109.5 . .
H9A C9 H9B 109.5 . .
N4 C9 H9C 109.5 . .
H9A C9 H9C 109.5 . .
H9B C9 H9C 109.5 . .
N3 C10 H10A 109.5 . .
N3 C10 H10B 109.5 . .
H10A C10 H10B 109.5 . .
N3 C10 H10C 109.5 . .
H10A C10 H10C 109.5 . .
H10B C10 H10C 109.5 . .
N5 C11 H11A 109.5 . .
N5 C11 H11B 109.5 . .
H11A C11 H11B 109.5 . .
N5 C11 H11C 109.5 . .
H11A C11 H11C 109.5 . .
H11B C11 H11C 109.5 . .
O4 Cl1 O4 108.3(5) 3_665 .
O4 Cl1 O4 110.0(2) 3_665 8_656
O4 Cl1 O4 110.0(2) . 8_656
O4 Cl1 O4 110.0(2) 3_665 6_566
O4 Cl1 O4 110.0(2) . 6_566
O4 Cl1 O4 108.3(5) 8_656 6_566

loop_
_geom_bond_atom_site_label_1
_geom_bond_atom_site_label_2
_geom_bond_distance
_geom_bond_site_symmetry_2
W1 C1 2.159(3) 8_556
W1 C1 2.159(3) 3
W1 C1 2.159(3) .
W1 C1 2.159(3) 6_556
W1 C2 2.163(3) 8_556
W1 C2 2.163(3) .
W1 C2 2.163(3) 3
W1 C2 2.163(3) 6_556
Mn1 O3 2.123(3) .
Mn1 O1 2.170(2) .
Mn1 O1 2.170(2) 7
Mn1 O2 2.197(3) .
Mn1 N1 2.229(3) 7
Mn1 N1 2.229(3) .
O1 C5 1.241(4) .
O2 C3 1.247(5) .
O3 C4 1.242(5) .
N1 C1 1.146(4) .
N2 C2 1.148(4) .
N3 C3 1.299(5) .
N3 C10 1.439(6) .
N3 C7 1.447(7) .
N4 C5 1.314(4) .
N4 C8 1.454(5) .
N4 C9 1.461(5) .
N5 C4 1.305(5) .
N5 C11 1.450(6) .
N5 C6 1.456(7) .
C3 H3 0.9300 .
C4 H4 0.9300 .
C5 H5A 0.9300 .
C6 H6A 0.9600 .
C6 H6B 0.9600 .
C6 H6C 0.9600 .
C7 H7A 0.9600 .
C7 H7B 0.9600 .
C7 H7C 0.9600 .
C8 H8A 0.9600 .
C8 H8B 0.9600 .
C8 H8C 0.9600 .
C9 H9A 0.9600 .
C9 H9B 0.9600 .
C9 H9C 0.9600 .
C10 H10A 0.9600 .
C10 H10B 0.9600 .
C10 H10C 0.9600 .
C11 H11A 0.9600 .
C11 H11B 0.9600 .
C11 H11C 0.9600 .
Cl1 O4 1.420(5) 3_665
Cl1 O4 1.420(5) .
Cl1 O4 1.420(5) 8_656
Cl1 O4 1.420(5) 6_566

loop_
_geom_torsion_atom_site_label_1
_geom_torsion_atom_site_label_2
_geom_torsion_atom_site_label_3
_geom_torsion_atom_site_label_4
_geom_torsion
_geom_torsion_site_symmetry_1
O3 Mn1 O1 C5 -128.3(2) .
O1 Mn1 O1 C5 134.9(2) 7
O2 Mn1 O1 C5 48.7(2) .
N1 Mn1 O1 C5 37.1(8) 7
N1 Mn1 O1 C5 -38.2(2) .
O3 Mn1 O2 C3 0.0 .
O1 Mn1 O2 C3 -133.93(6) .
O1 Mn1 O2 C3 133.93(6) 7
N1 Mn1 O2 C3 44.68(6) 7
N1 Mn1 O2 C3 -44.68(6) .
O1 Mn1 O3 C4 -46.35(6) .
O1 Mn1 O3 C4 46.35(6) 7
O2 Mn1 O3 C4 180.0 .
N1 Mn1 O3 C4 135.41(6) 7
N1 Mn1 O3 C4 -135.41(6) .
O3 Mn1 N1 C1 143.8(6) .
O1 Mn1 N1 C1 47.3(6) .
O1 Mn1 N1 C1 -50.7(11) 7
O2 Mn1 N1 C1 -39.2(6) .
N1 Mn1 N1 C1 -126.0(6) 7
Mn1 N1 C1 W1 5(8) .
C1 W1 C1 N1 -36(7) 8_556
C1 W1 C1 N1 93(8) 3
C1 W1 C1 N1 -138(8) 6_556
C2 W1 C1 N1 -86(8) 8_556
C2 W1 C1 N1 174(8) .
C2 W1 C1 N1 14(7) 3
C2 W1 C1 N1 95(7) 6_556
C1 W1 C2 N2 -128(40) 8_556
C1 W1 C2 N2 88(40) 3
C1 W1 C2 N2 14(40) .
C1 W1 C2 N2 -130(40) 6_556
C2 W1 C2 N2 -55(40) 8_556
C2 W1 C2 N2 51(40) 3
C2 W1 C2 N2 157(100) 6_556
Mn1 O2 C3 N3 180.0 .
C10 N3 C3 O2 180.0 .
C7 N3 C3 O2 0.0 .
Mn1 O3 C4 N5 180.0 .
C11 N5 C4 O3 180.0 .
C6 N5 C4 O3 0.0 .
Mn1 O1 C5 N4 179.4(2) .
C8 N4 C5 O1 1.7(5) .
C9 N4 C5 O1 -177.2(3) .
